data_2011729
loop_
_publ_author_name
'Janczak, Jan'
'Kubiak, Ryszard'

_publ_section_title
;
 [Phthalocyaninato(2--)]antimony(III) chloride
;
_journal_issue 1
_journal_name_full 'Acta Crystallographica Section C'
_journal_page_first 55
_journal_page_last 57
_journal_paper_doi 10.1107/S0108270100015420
_journal_volume 57
_journal_year 2001
_chemical_formula_iupac '[Sb(C32 H16 ClN8 )]'
_chemical_formula_moiety 'C32 H16 ClN8 Sb'
_chemical_formula_sum 'C32 H16 Cl N8 Sb'
_chemical_formula_weight 669.73
_space_group_IT_number 2
_symmetry_cell_setting triclinic
_symmetry_space_group_name_Hall '-P 1'
_symmetry_space_group_name_H-M 'P -1'
_cell_angle_alpha 91.96(3)
_cell_angle_beta 96.21(3)
_cell_angle_gamma 92.37(3)
_cell_formula_units_Z 2
_cell_length_a 9.560(2)
_cell_length_b 10.806(2)
_cell_length_c 12.462(2)
_cell_measurement_reflns_used 200
_cell_measurement_temperature 293(2)
_cell_measurement_theta_max 25
_cell_measurement_theta_min 3
_cell_volume 1277.8(4)
_computing_cell_refinement 'KUMA-KM4 CCD software'
_computing_data_collection 'KUMA-KM4 CCD software (KUMA, 1998)'
_computing_data_reduction 'KUMA-KM4 CCD software'
_computing_molecular_graphics 'SHELXTL (Sheldrick, 1990)'
_computing_publication_material SHELXL97
_computing_structure_refinement 'SHELXL97 (Sheldrick, 1997)'
_computing_structure_solution 'SHELXS97 (Sheldrick, 1990)'
_diffrn_ambient_temperature 293(2)
_diffrn_detector_area_resol_mean '1024x1024 with blocks 2x2'
_diffrn_measured_fraction_theta_full .968
_diffrn_measured_fraction_theta_max .867
_diffrn_measurement_device_type
;
KUMA KM-4 diffractometer equipped with a two-dimension area CCD detector
;
_diffrn_measurement_method \w-scan
_diffrn_radiation_monochromator graphite
_diffrn_radiation_source 'fine-focus sealed tube'
_diffrn_radiation_type MoK\a
_diffrn_radiation_wavelength .71073
_diffrn_reflns_av_R_equivalents .0353
_diffrn_reflns_av_sigmaI/netI .1083
_diffrn_reflns_limit_h_max 13
_diffrn_reflns_limit_h_min -12
_diffrn_reflns_limit_k_max 11
_diffrn_reflns_limit_k_min -14
_diffrn_reflns_limit_l_max 17
_diffrn_reflns_limit_l_min -17
_diffrn_reflns_number 11638
_diffrn_reflns_theta_full 26.30
_diffrn_reflns_theta_max 29.51
_diffrn_reflns_theta_min 3.29
_exptl_absorpt_coefficient_mu 1.226
_exptl_absorpt_correction_T_max .838
_exptl_absorpt_correction_T_min .695
_exptl_absorpt_correction_type analytical
_exptl_absorpt_process_details
;
face-indexed (SHELXTL; Sheldrick, 1990)
;
_exptl_crystal_colour violet
_exptl_crystal_density_diffrn 1.741
_exptl_crystal_density_meas 1.74
_exptl_crystal_density_method flotation
_exptl_crystal_description plate
_exptl_crystal_F_000 664
_exptl_crystal_size_max .32
_exptl_crystal_size_mid .17
_exptl_crystal_size_min .15
_refine_diff_density_max .754
_refine_diff_density_min -.654
_refine_ls_extinction_method none
_refine_ls_goodness_of_fit_ref 1.026
_refine_ls_hydrogen_treatment mixed
_refine_ls_matrix_type full
_refine_ls_number_parameters 379
_refine_ls_number_reflns 6190
_refine_ls_number_restraints 0
_refine_ls_restrained_S_all 1.026
_refine_ls_R_factor_all .1174
_refine_ls_R_factor_gt .0498
_refine_ls_shift/su_max .002
_refine_ls_shift/su_mean .000
_refine_ls_structure_factor_coef Fsqd
_refine_ls_weighting_details 'calc w = 1/[\s^2^(Fo^2^)+(0.0110P)^2^] where P=(Fo^2^+2Fc^2^)/3'
_refine_ls_weighting_scheme calc
_refine_ls_wR_factor_ref .0605
_reflns_number_gt 2834
_reflns_number_total 6190
_reflns_threshold_expression I>2\s(I)
_cod_data_source_file na1489.cif
_cod_data_source_block I
_cod_database_code 2011729
_cod_database_fobs_code 2011729

loop_
_symmetry_equiv_pos_as_xyz
'x, y, z'
'-x, -y, -z'

loop_
_atom_site_label
_atom_site_fract_x
_atom_site_fract_y
_atom_site_fract_z
_atom_site_U_iso_or_equiv
_atom_site_adp_type
_atom_site_calc_flag
_atom_site_refinement_flags
_atom_site_occupancy
_atom_site_disorder_assembly
_atom_site_disorder_group
_atom_site_type_symbol
Sb .62937(3) .84216(2) .02977(2) .07034(12) Uani d . 1 . . Sb
Cl .57906(10) 1.06970(7) .16866(7) .0690(3) Uani d . 1 . . Cl
N1 .8328(3) .8398(2) .1321(2) .0623(8) Uani d . 1 . . N
N2 .9969(3) .8456(2) -.0058(3) .0617(8) Uani d . 1 . . N
N3 .7696(3) .7546(2) -.0832(2) .0655(8) Uani d . 1 . . N
N4 .5935(4) .6474(2) -.2119(2) .0642(9) Uani d . 1 . . N
N5 .5067(3) .6697(2) -.0366(2) .0605(8) Uani d . 1 . . N
N6 .3503(3) .6417(3) .1023(3) .0658(9) Uani d . 1 . . N
N7 .5699(3) .7546(2) .1760(2) .0541(8) Uani d . 1 . . N
N8 .7538(3) .8413(2) .3121(2) .0596(8) Uani d . 1 . . N
C1 .8506(4) .8572(3) .2439(3) .0622(10) Uani d . 1 . . C
C2 .9973(4) .8956(3) .2762(3) .0564(10) Uani d . 1 . . C
C3 1.0645(4) .9246(3) .3816(3) .0677(11) Uani d . 1 . . C
H3 1.0171 .9195 .4427 .081 Uiso calc R 1 . . H
C4 1.2052(5) .9610(3) .3871(3) .0747(12) Uani d . 1 . . C
H4 1.2554 .9793 .4543 .090 Uiso calc R 1 . . H
C5 1.2743(4) .9711(3) .2940(4) .0765(12) Uani d . 1 . . C
H5 1.3675 1.0013 .3007 .092 Uiso calc R 1 . . H
C6 1.2078(4) .9376(3) .1925(3) .0700(11) Uani d . 1 . . C
H6 1.2551 .9400 .1311 .084 Uiso calc R 1 . . H
C7 1.0657(4) .8999(3) .1873(3) .0538(10) Uani d . 1 . . C
C8 .9629(4) .8611(3) .0955(3) .0581(10) Uani d . 1 . . C
C9 .9076(4) .7931(3) -.0873(3) .0610(11) Uani d . 1 . . C
C10 .9490(4) .7695(3) -.1899(3) .0661(11) Uani d . 1 . . C
C11 1.0735(4) .7957(3) -.2369(3) .0727(11) Uani d . 1 . . C
H11 1.1510 .8354 -.1965 .087 Uiso calc R 1 . . H
C12 1.0790(4) .7622(3) -.3423(3) .0781(12) Uani d . 1 . . C
H12 1.1615 .7767 -.3741 .094 Uiso calc R 1 . . H
C13 .9559(5) .7036(3) -.4053(3) .0855(13) Uani d . 1 . . C
H13 .9589 .6857 -.4785 .103 Uiso calc R 1 . . H
C14 .8352(5) .6739(3) -.3596(3) .0677(11) Uani d . 1 . . C
H14 .7593 .6309 -.3991 .081 Uiso calc R 1 . . H
C15 .8302(4) .7106(3) -.2518(3) .0614(10) Uani d . 1 . . C
C16 .7229(4) .7021(3) -.1832(3) .0626(11) Uani d . 1 . . C
C17 .4977(4) .6330(3) -.1447(3) .0575(10) Uani d . 1 . . C
C18 .3632(4) .5684(3) -.1750(3) .0648(11) Uani d . 1 . . C
C19 .3041(4) .5111(3) -.2753(3) .0747(12) Uani d . 1 . . C
H19 .3504 .5096 -.3372 .090 Uiso calc R 1 . . H
C20 .1664(4) .4563(3) -.2709(4) .0854(14) Uani d . 1 . . C
H20 .1213 .4189 -.3345 .102 Uiso calc R 1 . . H
C21 .0952(5) .4539(4) -.1821(4) .0771(13) Uani d . 1 . . C
H21 .0050 .4166 -.1889 .093 Uiso calc R 1 . . H
C22 .1495(4) .5031(3) -.0840(3) .0641(11) Uani d D 1 . . C
H22 .1021 .4975 -.0229 .077 Uiso calc R 1 . . H
C23 .2890(4) .5660(3) -.0819(3) .0707(12) Uani d D 1 . . C
C24 .3858(4) .6316(3) .0043(3) .0591(10) Uani d . 1 . . C
C25 .4411(4) .6951(3) .1846(3) .0577(10) Uani d . 1 . . C
C26 .4135(4) .6928(3) .2948(3) .0592(10) Uani d . 1 . . C
C27 .3044(4) .6404(3) .3458(3) .0731(12) Uani d . 1 . . C
H27 .2272 .6001 .3055 .088 Uiso calc R 1 . . H
C28 .3121(4) .6488(3) .4552(3) .0750(12) Uani d . 1 . . C
H28 .2420 .6104 .4902 .090 Uiso calc R 1 . . H
C29 .4278(4) .7163(3) .5174(3) .0745(12) Uani d . 1 . . C
H29 .4287 .7270 .5919 .089 Uiso calc R 1 . . H
C30 .5370(4) .7650(3) .4667(3) .0715(11) Uani d . 1 . . C
H30 .6153 .8037 .5070 .086 Uiso calc R 1 . . H
C31 .5299(4) .7561(3) .3556(3) .0647(11) Uani d . 1 . . C
C32 .6272(4) .7895(3) .2813(3) .0605(10) Uani d . 1 . . C

loop_
_atom_site_aniso_label
_atom_site_aniso_U_11
_atom_site_aniso_U_22
_atom_site_aniso_U_33
_atom_site_aniso_U_12
_atom_site_aniso_U_13
_atom_site_aniso_U_23
Sb .0730(2) .06258(19) .07103(19) -.01615(14) -.00426(14) -.00030(13)
Cl .0713(7) .0488(6) .0816(7) -.0080(5) -.0113(5) .0021(5)
N1 .070(2) .0563(19) .056(2) -.0178(16) -.0104(17) .0019(15)
N2 .067(2) .0482(19) .067(2) -.0125(15) .0000(18) -.0007(16)
N3 .066(2) .056(2) .071(2) -.0106(16) -.0006(18) -.0026(16)
N4 .078(2) .0511(19) .057(2) -.0111(17) -.0136(19) .0015(15)
N5 .060(2) .065(2) .052(2) -.0092(16) -.0089(16) .0021(16)
N6 .067(2) .064(2) .062(2) -.0108(17) -.0071(18) .0010(17)
N7 .0521(19) .0428(17) .0640(19) -.0075(14) -.0051(15) .0001(14)
N8 .059(2) .0505(19) .068(2) -.0089(16) .0032(18) -.0056(16)
C1 .063(3) .053(2) .067(3) -.005(2) -.007(2) -.005(2)
C2 .061(3) .045(2) .059(2) -.0143(19) -.007(2) .0049(19)
C3 .071(3) .057(2) .069(3) -.027(2) -.005(2) -.006(2)
C4 .078(3) .063(3) .075(3) -.005(2) -.023(2) .001(2)
C5 .062(3) .050(3) .111(4) -.024(2) -.008(3) .000(3)
C6 .071(3) .050(2) .086(3) -.018(2) .003(2) -.003(2)
C7 .058(3) .038(2) .062(2) -.0154(18) .003(2) -.0054(19)
C8 .058(3) .052(2) .063(3) -.014(2) .007(2) .006(2)
C9 .063(3) .052(2) .063(3) -.017(2) -.009(2) .003(2)
C10 .063(3) .064(3) .068(3) -.012(2) .001(2) .003(2)
C11 .066(3) .070(3) .082(3) -.007(2) .010(2) .009(2)
C12 .097(4) .080(3) .056(3) -.008(3) .008(2) .006(2)
C13 .098(4) .064(3) .090(3) .005(3) -.006(3) .000(2)
C14 .082(3) .055(3) .064(3) .003(2) .000(2) -.002(2)
C15 .070(3) .056(3) .056(3) -.011(2) .000(2) .015(2)
C16 .068(3) .055(2) .060(3) -.006(2) -.011(2) .005(2)
C17 .062(3) .048(2) .062(3) -.006(2) .006(2) .004(2)
C18 .064(3) .062(3) .066(3) -.010(2) .003(2) -.004(2)
C19 .084(3) .075(3) .059(2) -.022(2) -.013(2) .005(2)
C20 .064(3) .066(3) .113(4) -.020(2) -.041(3) .005(3)
C21 .073(3) .082(3) .069(3) -.014(2) -.017(3) -.001(3)
C22 .079(3) .075(3) .044(2) .056(2) .005(2) .019(2)
C23 .063(3) .056(3) .087(3) -.017(2) -.018(2) .006(2)
C24 .060(3) .055(2) .058(3) -.016(2) -.006(2) -.004(2)
C25 .060(3) .049(2) .059(3) -.0132(19) -.010(2) .0039(19)
C26 .057(3) .060(2) .059(3) -.011(2) .003(2) .004(2)
C27 .067(3) .081(3) .065(3) -.022(2) -.012(2) .001(2)
C28 .079(3) .081(3) .065(3) -.013(2) .012(2) .015(2)
C29 .071(3) .093(3) .055(3) -.017(2) -.003(2) .005(2)
C30 .069(3) .073(3) .069(3) -.016(2) -.002(2) .000(2)
C31 .060(3) .071(3) .057(3) -.017(2) -.006(2) -.002(2)
C32 .062(3) .059(2) .055(2) -.017(2) -.012(2) .0112(19)

loop_
_atom_type_symbol
_atom_type_description
_atom_type_scat_dispersion_real
_atom_type_scat_dispersion_imag
_atom_type_scat_source
C C .0033 .0016 'International Tables Vol C Tables 4.2.6.8 and 6.1.1.4'
H H .0000 .0000 'International Tables Vol C Tables 4.2.6.8 and 6.1.1.4'
N N .0061 .0033 'International Tables Vol C Tables 4.2.6.8 and 6.1.1.4'
Cl Cl .1484 .1585 'International Tables Vol C Tables 4.2.6.8 and 6.1.1.4'
Sb Sb -.5866 1.5461 'International Tables Vol C Tables 4.2.6.8 and 6.1.1.4'

loop_
_geom_angle_atom_site_label_1
_geom_angle_atom_site_label_2
_geom_angle_atom_site_label_3
_geom_angle
_geom_angle_publ_flag
N7 Sb N1 77.43(11) y
N7 Sb N5 77.10(10) y
N1 Sb N5 123.30(10) y
N7 Sb N3 123.47(10) y
N1 Sb N3 77.66(11) y
N5 Sb N3 75.85(11) y
C8 N1 C1 107.5(3) ?
C8 N1 Sb 124.5(2) ?
C1 N1 Sb 125.1(3) ?
C8 N2 C9 123.2(3) ?
C16 N3 C9 106.3(3) ?
C16 N3 Sb 124.4(3) ?
C9 N3 Sb 123.3(2) ?
C17 N4 C16 123.7(3) ?
C24 N5 C17 109.1(3) ?
C24 N5 Sb 120.9(2) ?
C17 N5 Sb 122.2(2) ?
C24 N6 C25 121.1(3) ?
C25 N7 C32 106.4(3) ?
C25 N7 Sb 124.7(2) ?
C32 N7 Sb 124.6(2) ?
C32 N8 C1 122.4(3) ?
N8 C1 N1 127.6(3) ?
N8 C1 C2 124.5(4) ?
N1 C1 C2 107.9(4) ?
C7 C2 C3 122.9(3) ?
C7 C2 C1 108.7(3) ?
C3 C2 C1 128.4(4) ?
C4 C3 C2 115.3(4) ?
C3 C4 C5 121.7(4) ?
C6 C5 C4 121.9(4) ?
C5 C6 C7 116.2(4) ?
C2 C7 C6 121.9(3) ?
C2 C7 C8 106.8(3) ?
C6 C7 C8 131.3(4) ?
N2 C8 N1 127.8(3) ?
N2 C8 C7 123.2(4) ?
N1 C8 C7 109.0(3) ?
N2 C9 N3 126.9(4) ?
N2 C9 C10 122.0(4) ?
N3 C9 C10 111.2(3) ?
C9 C10 C11 133.6(4) ?
C9 C10 C15 105.8(4) ?
C11 C10 C15 120.6(4) ?
C12 C11 C10 119.0(4) ?
C11 C12 C13 119.9(4) ?
C14 C13 C12 121.7(4) ?
C13 C14 C15 117.7(4) ?
C14 C15 C16 132.5(4) ?
C14 C15 C10 121.0(4) ?
C16 C15 C10 106.5(4) ?
N4 C16 N3 125.4(4) ?
N4 C16 C15 124.4(4) ?
N3 C16 C15 110.2(3) ?
N4 C17 N5 128.1(3) ?
N4 C17 C18 123.0(4) ?
N5 C17 C18 108.9(3) ?
C23 C18 C19 121.2(3) ?
C23 C18 C17 107.8(3) ?
C19 C18 C17 130.9(4) ?
C18 C19 C20 113.1(4) ?
C21 C20 C19 125.8(4) ?
C22 C21 C20 123.1(4) ?
C21 C22 C23 114.8(3) ?
C18 C23 C22 121.9(3) ?
C18 C23 C24 104.6(3) ?
C22 C23 C24 133.4(4) ?
N6 C24 N5 130.4(3) ?
N6 C24 C23 120.0(4) ?
N5 C24 C23 109.6(3) ?
N6 C25 N7 126.9(3) ?
N6 C25 C26 122.5(3) ?
N7 C25 C26 110.6(3) ?
C27 C26 C31 120.6(3) ?
C27 C26 C25 133.1(3) ?
C31 C26 C25 106.2(3) ?
C28 C27 C26 119.1(3) ?
C27 C28 C29 120.6(4) ?
C30 C29 C28 119.8(3) ?
C29 C30 C31 119.5(3) ?
C30 C31 C26 120.1(4) ?
C30 C31 C32 132.8(3) ?
C26 C31 C32 106.9(3) ?
N8 C32 N7 127.2(3) ?
N8 C32 C31 123.0(3) ?
N7 C32 C31 109.7(3) ?
? ? ? ? ?

loop_
_geom_bond_atom_site_label_1
_geom_bond_atom_site_label_2
_geom_bond_site_symmetry_2
_geom_bond_distance
_geom_bond_publ_flag
Sb Cl . 3.043(2) y
Sb N7 . 2.199(3) y
Sb N1 . 2.208(3) y
Sb N5 . 2.244(3) y
Sb N3 . 2.257(3) y
N1 C8 . 1.384(4) ?
N1 C1 . 1.391(4) ?
N2 C8 . 1.344(4) ?
N2 C9 . 1.348(4) ?
N3 C16 . 1.372(4) ?
N3 C9 . 1.374(4) ?
N4 C17 . 1.314(4) ?
N4 C16 . 1.356(4) ?
N5 C24 . 1.367(4) ?
N5 C17 . 1.384(4) ?
N6 C24 . 1.305(4) ?
N6 C25 . 1.365(4) ?
N7 C25 . 1.382(4) ?
N7 C32 . 1.399(4) ?
N8 C32 . 1.325(4) ?
N8 C1 . 1.332(4) ?
C1 C2 . 1.456(4) ?
C2 C7 . 1.348(4) ?
C2 C3 . 1.417(4) ?
C3 C4 . 1.379(5) ?
C4 C5 . 1.400(5) ?
C5 C6 . 1.383(4) ?
C6 C7 . 1.397(4) ?
C7 C8 . 1.462(4) ?
C9 C10 . 1.397(5) ?
C10 C11 . 1.405(5) ?
C10 C15 . 1.417(4) ?
C11 C12 . 1.358(4) ?
C12 C13 . 1.451(5) ?
C13 C14 . 1.373(5) ?
C14 C15 . 1.393(4) ?
C15 C16 . 1.407(5) ?
C17 C18 . 1.444(4) ?
C18 C23 . 1.424(5) ?
C18 C19 . 1.424(4) ?
C19 C20 . 1.428(5) ?
C20 C21 . 1.361(5) ?
C21 C22 . 1.357(4) ?
C22 C23 . 1.469(3) ?
C23 C24 . 1.481(4) ?
C25 C26 . 1.427(4) ?
C26 C27 . 1.389(4) ?
C26 C31 . 1.415(4) ?
C27 C28 . 1.357(4) ?
C28 C29 . 1.437(4) ?
C29 C30 . 1.374(4) ?
C30 C31 . 1.378(4) ?
C31 C32 . 1.426(5) ?
